data_7060211
loop_
_publ_author_name
'Li, Meijing'
'Zhang, Xinxin'
'Zhen, Shijie'
'Xu, Jingkun'

_publ_section_title
;
 Multichannel transport in conjugated polymers based on through-space
 conjugated naphthalene
;
_journal_issue 4
_journal_name_full 'New Journal of Chemistry'
_journal_page_first 1795
_journal_page_last 1799
_journal_paper_doi 10.1039/D0NJ05800A
_journal_volume 45
_journal_year 2021
_chemical_formula_moiety 'C22 H16 O4 S2'
_chemical_formula_sum 'C22 H16 O4 S2'
_chemical_formula_weight 408.47
_space_group_crystal_system orthorhombic
_space_group_IT_number 29
_space_group_name_Hall 'P 2c -2ac'
_space_group_name_H-M_alt 'P c a 21'
_atom_sites_solution_hydrogens geom
_atom_sites_solution_primary dual
_audit_creation_date 2019-01-12
_audit_creation_method
;
Olex2 1.2
(compiled 2018.05.29 svn.r3508 for OlexSys, GUI svn.r5506)
;
_audit_update_record
;
2019-03-09 deposited with the CCDC.	2020-12-23 downloaded from the CCDC.
;
_cell_angle_alpha 90
_cell_angle_beta 90
_cell_angle_gamma 90
_cell_formula_units_Z 4
_cell_length_a 8.19110(10)
_cell_length_b 15.51400(10)
_cell_length_c 14.1816(2)
_cell_measurement_reflns_used 32875
_cell_measurement_temperature 149.99(10)
_cell_measurement_theta_max 73.5570
_cell_measurement_theta_min 5.7290
_cell_volume 1802.15(4)
_computing_cell_refinement 'CrysAlisPro 1.171.39.44a (Rigaku OD, 2018)'
_computing_data_collection 'CrysAlisPro 1.171.39.44a (Rigaku OD, 2018)'
_computing_data_reduction 'CrysAlisPro 1.171.39.44a (Rigaku OD, 2018)'
_computing_molecular_graphics 'Olex2 (Dolomanov et al., 2009)'
_computing_publication_material 'Olex2 (Dolomanov et al., 2009)'
_computing_structure_refinement 'ShelXL (Sheldrick, 2015)'
_computing_structure_solution 'ShelXT (Sheldrick, 2015)'
_diffrn_ambient_environment N~2~
_diffrn_ambient_temperature 149.99(10)
_diffrn_detector 'CCD plate'
_diffrn_measured_fraction_theta_full 0.999
_diffrn_measured_fraction_theta_max 0.993
_diffrn_measurement_details
;
List of Runs (angles in degrees, time in seconds):

  # Type    Start    End  Width  t~exp~   \w     \q     \k     \f   Frames
#--------------------------------------------------------------------------
  1  \w     45.00  71.00   0.50    0.86    --    5.00  72.00  60.00   52
  2  \w     60.00  86.00   0.50    0.86    --    5.00  38.00-150.00   52
  3  \w    -10.00  18.00   0.50    0.86    --    5.00 -38.00   0.00   56
  4  \w     -4.00  29.00   0.50    0.86    --    5.00  48.00  54.76   66
  5  \w    -45.00  18.00   0.50    0.86    --    5.00 -38.00 -90.00  126
  6  \w     -8.00  18.00   0.50    0.86    --    5.00 -33.00 101.16   52
  7  \w     28.00  54.00   0.50    0.86    --    5.00  72.00  30.00   52
  8  \w    -83.00 -52.00   0.50    0.86    --    5.00 -38.00   0.00   62
  9  \w     28.00  54.00   0.50    0.86    --    5.00  19.00  60.00   52
 10  \w    -33.00  18.00   0.50    0.86    --    5.00 -38.00-150.00  102
 11  \w     22.00  48.00   0.50    0.86    --    5.00  38.00-150.00   52
 12  \w     38.00  65.00   0.50    0.86    --    5.00  48.00  54.76   54
 13  \w    -81.00 -56.00   0.50    0.86    --    5.00 -57.00-150.00   50
 14  \w     62.00  94.00   0.50    0.86    --    5.00  38.00-120.00   64
 15  \w     -9.00  50.00   0.50    0.86    --    5.00  38.00-120.00  118
 16  \w     -2.00  26.00   0.50    0.86    --    5.00  72.00  90.00   56
 17  \w     -5.00  21.00   0.50    0.86    --    5.00  57.00  60.00   52
 18  \w    -20.00  16.00   0.50    0.86    --    5.00 -38.00 -30.00   72
 19  \w     -8.00  23.00   0.50    0.86    --    5.00  72.00  30.00   62
 20  \w     69.00  94.00   0.50    0.86    --    5.00  19.00  60.00   50
 21  \w    -13.00  18.00   0.50    0.86    --    5.00 -28.00 139.96   62
 22  \w    -73.00 -45.00   0.50    0.86    --    5.00 -38.00-150.00   56
 23  \w     -8.00  76.00   0.50    0.86    --    5.00  47.00 140.40  168
 24  \w     -9.00  16.00   0.50    0.86    --    5.00  19.00  60.00   50
 25  \w     35.00  79.00   0.50    0.86    --    5.00  57.00 -90.00   88
 26  \w     28.00  60.00   0.50    0.86    --    5.00  72.00 -90.00   64
 27  \w    -84.00 -58.00   0.50    0.86    --    5.00 -38.00 -30.00   52
 28  \w     35.00  60.00   0.50    0.86    --    5.00  57.00  60.00   50
 29  \w     -9.00  31.00   0.50    0.86    --    5.00  57.00 -90.00   80
 30  \w   -113.00 -87.00   0.50    0.86    --  -98.80 -65.00   2.06   52
 31  \w   -112.00 -86.00   0.50    0.86    --  -98.80 -64.00 -81.53   52
 32  \w   -110.00 -85.00   0.50    0.86    --  -98.80 -60.00 119.07   50
 33  \w   -111.00 -85.00   0.50    0.86    --  -98.80 -64.00-155.85   52
 34  \w   -110.00 -85.00   0.50    0.86    --  -98.80 -64.00-123.75   50
 35  \w   -110.00 -85.00   0.50    0.86    --  -98.80 -66.00-132.95   50
 36  \w   -111.00 -85.00   0.50    0.86    --  -98.80 -39.00  38.56   52
 37  \w   -111.00 -85.00   0.50    0.86    --  -98.80 -63.00-108.41   52
 38  \w   -113.00 -87.00   0.50    0.86    --  -98.80 -61.00 167.49   52
 39  \w   -111.00 -85.00   0.50    0.86    --  -98.80 -57.00  35.76   52
 40  \w   -111.00 -85.00   0.50    0.86    --  -98.80 -61.00-170.22   52
 41  \w   -110.00 -85.00   0.50    0.86    --  -98.80 -61.00 149.05   50
 42  \w   -110.00 -85.00   0.50    0.86    --  -98.80 -53.00  94.39   50
 43  \w   -143.00-117.00   0.50    0.86    --  -98.80 -39.00  38.56   52
 44  \w   -110.00 -85.00   0.50    0.86    --  -98.80 -56.00 167.57   50
 45  \w   -111.00 -85.00   0.50    0.86    --  -98.80 -40.00 113.05   52
 46  \w   -110.00 -85.00   0.50    0.86    --  -98.80 -59.00 125.13   50
 47  \w   -143.00-117.00   0.50    0.86    --  -98.80 -40.00 113.05   52
 48  \w   -180.00 -85.00   0.50    0.86    --  -98.80 -40.00-123.62  190
 49  \w   -181.00-151.00   0.50    0.86    --  -98.80 -55.00 -21.54   60
 50  \w   -111.00 -85.00   0.50    0.86    --  -98.80 -55.00 -21.54   52
 51  \w   -110.00 -85.00   0.50    0.86    --  -98.80 -57.00-107.91   50
 52  \w   -111.00 -85.00   0.50    0.86    --  -98.80 -59.00  87.55   52
 53  \w   -111.00 -85.00   0.50    0.86    --  -98.80 -45.00 -23.98   52
 54  \w   -113.00 -87.00   0.50    0.86    --  -98.80 -57.00 -30.00   52
 55  \w   -116.00 -85.00   0.50    0.86    --  -98.80 -46.00 -69.52   62
 56  \w   -112.00 -11.00   0.50    0.86    --  -98.80  72.00-120.00  202
 57  \w   -100.00  -9.00   0.50    0.86    --  -98.80  72.00 120.00  182
 58  \w   -112.00 -86.00   0.50    0.86    --  -98.80 -53.00 -30.62   52
 59  \w   -111.00 -85.00   0.50    0.86    --  -98.80 -58.00  24.58   52
 60  \w   -179.00 -85.00   0.50    0.86    --  -98.80 -57.00  30.00  188
 61  \w   -121.00 -85.00   0.50    0.86    --  -98.80 -34.00  78.69   72
 62  \w   -110.00 -85.00   0.50    0.86    --  -98.80 -44.00-161.31   50
 63  \w   -111.00 -86.00   0.50    0.86    --  -98.80 -58.00   5.74   50
 64  \w   -111.00 -86.00   0.50    0.86    --  -98.80 -58.00-156.47   50
 65  \w   -110.00 -85.00   0.50    0.86    --  -98.80 -72.00 -60.00   50
 66  \w   -122.00 -85.00   0.50    0.86    --  -98.80 -38.00   0.00   74
 67  \w   -110.00 -85.00   0.50    0.86    --  -98.80 -58.00 -71.58   50
 68  \w    -56.00 -30.00   0.50    0.86    --  -98.80  72.00  30.00   52
 69  \w   -109.00 -73.00   0.50    0.86    --  -98.80  72.00  30.00   72
 70  \w   -110.00 -85.00   0.50    0.86    --  -98.80 -57.00-112.88   50
 71  \w   -110.00 -85.00   0.50    0.86    --  -98.80 -56.00 118.35   50
 72  \w   -110.00 -85.00   0.50    0.86    --  -98.80 -58.00 177.54   50
 73  \w   -111.00 -85.00   0.50    0.86    --  -98.80 -59.00 -36.90   52
 74  \w   -112.00  -9.00   0.50    0.86    --  -98.80  72.00 -90.00  206
 75  \w   -110.00 -85.00   0.50    0.86    --  -98.80 -57.00 -85.47   50
 76  \w   -111.00 -86.00   0.50    0.86    --  -98.80 -58.00-128.92   50
 77  \w   -110.00 -85.00   0.50    0.86    --  -98.80 -61.00 -96.02   50
 78  \w   -109.00  -9.00   0.50    0.86    --  -98.80  72.00-180.00  200
 79  \w   -113.00 -87.00   0.50    0.86    --  -98.80 -51.00  62.04   52
 80  \w   -110.00 -85.00   0.50    0.86    --  -98.80 -57.00-180.00   50
 81  \w   -120.00 -88.00   0.50    0.86    --  -98.80 -38.00-180.00   64
 82  \w   -110.00 -85.00   0.50    0.86    --  -98.80 -38.00 -90.00   50
 83  \w   -113.00 -16.00   0.50    0.86    --  -98.80  72.00  90.00  194
 84  \w   -110.00 -85.00   0.50    0.86    --  -98.80 -57.00 150.00   50
 85  \w   -110.00 -85.00   0.50    0.86    --  -98.80 -56.00-153.53   50
 86  \w   -112.00 -86.00   0.50    0.86    --  -98.80 -32.00 136.06   52
 87  \w   -115.00 -87.00   0.50    0.86    --  -98.80 -30.00 149.95   56
 88  \w   -110.00 -85.00   0.50    0.86    --  -98.80 -51.00  36.69   50
 89  \w   -158.00 -85.00   0.50    0.86    --  -98.80 -35.00 -13.18  146
 90  \w   -112.00 -87.00   0.50    0.86    --  -98.80 -32.00 161.25   50
 91  \w   -136.00 -85.00   0.50    0.86    --  -98.80 -35.00 -98.89  102
 92  \w   -110.00 -85.00   0.50    0.86    --  -98.80 -57.00 105.34   50
 93  \w   -110.00 -85.00   0.50    0.86    --  -98.80 -49.00  65.52   50
 94  \w   -112.00 -87.00   0.50    0.86    --  -98.80 -61.00 -56.52   50
 95  \w   -171.00-139.00   0.50    0.86    --  -98.80 -56.00 118.35   64
 96  \w   -110.00 -85.00   0.50    0.86    --  -98.80 -38.00  60.00   50
 97  \w   -142.00 -85.00   0.50    0.86    --  -98.80 -38.00  30.00  114
 98  \w    -55.00 -18.00   0.50    0.86    --  -98.80  72.00 -30.00   74
 99  \w    -99.00 -58.00   0.50    0.86    --  -98.80  72.00 -30.00   82
100  \w   -110.00 -85.00   0.50    0.86    --  -98.80 -56.00  70.87   50
101  \w    -89.00 -55.00   0.50    0.86    --  -98.80  72.00-150.00   68
102  \w   -110.00 -85.00   0.50    0.86    --  -98.80 -54.00  11.26   50
103  \w   -110.00 -85.00   0.50    0.86    --  -98.80 -55.00  -4.69   50
104  \w   -111.00 -86.00   0.50    0.86    --  -98.80 -38.00-120.00   50
105  \w   -187.00-123.00   0.50    0.86    --  -98.80 -72.00-180.00  128
106  \w   -110.00 -85.00   0.50    0.86    --  -98.80 -72.00-180.00   50
107  \w   -110.00 -85.00   0.50    0.86    --  -98.80 -72.00 150.00   50
108  \w   -164.00 -86.00   0.50    0.86    --  -98.80 -32.00-169.05  156
109  \w   -110.00 -85.00   0.50    0.86    --  -98.80 -34.00-149.83   50
110  \w   -118.00 -85.00   0.50    0.86    --  -98.80 -34.00 124.75   66
111  \w   -144.00 -85.00   0.50    0.86    --  -98.80 -35.00 -47.45  118
112  \w   -176.00-150.00   0.50    0.86    --  -98.80 -37.00  72.30   52
113  \w   -114.00 -89.00   0.50    0.86    --  -98.80 -37.00  72.30   50
114  \w   -110.00 -85.00   0.50    0.86    --  -98.80 -48.00 -52.80   50
115  \w   -110.00 -85.00   0.50    0.86    --  -98.80 -45.00 115.35   50
116  \w   -110.00 -85.00   0.50    0.86    --  -98.80 -43.00-146.66   50
117  \w   -110.00 -16.00   0.50    0.86    --  -98.80  57.00  90.00  188
118  \w   -110.00 -85.00   0.50    0.86    --  -98.80 -48.00 -60.36   50
119  \w   -110.00 -85.00   0.50    0.86    --  -98.80 -63.00  61.89   50
120  \w   -110.00 -85.00   0.50    0.86    --  -98.80 -46.00  -6.07   50
;
_diffrn_measurement_device 'four-circle diffractometer'
_diffrn_measurement_device_type 'XtaLAB AFC12 (RCD3): Kappa single'
_diffrn_measurement_method '\w scans'
_diffrn_orient_matrix_type 'CrysAlisPro convention (1999,Acta A55,543-557)'
_diffrn_orient_matrix_UB_11 0.0895245000
_diffrn_orient_matrix_UB_12 -0.0809683000
_diffrn_orient_matrix_UB_13 0.0032280000
_diffrn_orient_matrix_UB_21 -0.0420561000
_diffrn_orient_matrix_UB_22 -0.1634835000
_diffrn_orient_matrix_UB_23 0.0274660000
_diffrn_orient_matrix_UB_31 -0.0083390000
_diffrn_orient_matrix_UB_32 -0.0452630000
_diffrn_orient_matrix_UB_33 -0.1051638000
_diffrn_radiation_monochromator mirror
_diffrn_radiation_probe x-ray
_diffrn_radiation_type CuK\a
_diffrn_radiation_wavelength 1.54184
_diffrn_reflns_av_R_equivalents 0.0329
_diffrn_reflns_av_unetI/netI 0.0151
_diffrn_reflns_Laue_measured_fraction_full 0.999
_diffrn_reflns_Laue_measured_fraction_max 0.993
_diffrn_reflns_limit_h_max 10
_diffrn_reflns_limit_h_min -10
_diffrn_reflns_limit_k_max 19
_diffrn_reflns_limit_k_min -19
_diffrn_reflns_limit_l_max 17
_diffrn_reflns_limit_l_min -15
_diffrn_reflns_number 48774
_diffrn_reflns_point_group_measured_fraction_full 0.941
_diffrn_reflns_point_group_measured_fraction_max 0.931
_diffrn_reflns_theta_full 67.684
_diffrn_reflns_theta_max 73.777
_diffrn_reflns_theta_min 2.848
_diffrn_source 'Rotating-anode X-ray tube (dual wavelength)'
_diffrn_source_type 'Rigaku (Cu) X-ray DW Source'
_exptl_absorpt_coefficient_mu 2.917
_exptl_absorpt_correction_T_max 1.00000
_exptl_absorpt_correction_T_min 0.83634
_exptl_absorpt_correction_type multi-scan
_exptl_absorpt_process_details
;
CrysAlisPro 1.171.39.44a (Rigaku Oxford Diffraction, 2018)
Empirical absorption correction using spherical harmonics,
 implemented in SCALE3 ABSPACK scaling algorithm.
;
_exptl_crystal_colour colourless
_exptl_crystal_colour_primary colourless
_exptl_crystal_density_diffrn 1.505
_exptl_crystal_description plate
_exptl_crystal_F_000 848
_exptl_crystal_size_max 0.1
_exptl_crystal_size_mid 0.08
_exptl_crystal_size_min 0.04
_refine_diff_density_max 0.164
_refine_diff_density_min -0.202
_refine_diff_density_rms 0.035
_refine_ls_abs_structure_details
;
 Flack x determined using 1460 quotients [(I+)-(I-)]/[(I+)+(I-)]
 (Parsons, Flack and Wagner, Acta Cryst. B69 (2013) 249-259).
;
_refine_ls_abs_structure_Flack 0.014(4)
_refine_ls_extinction_method none
_refine_ls_goodness_of_fit_ref 1.030
_refine_ls_hydrogen_treatment constr
_refine_ls_matrix_type full
_refine_ls_number_parameters 253
_refine_ls_number_reflns 3392
_refine_ls_number_restraints 1
_refine_ls_restrained_S_all 1.030
_refine_ls_R_factor_all 0.0225
_refine_ls_R_factor_gt 0.0223
_refine_ls_shift/su_max 0.001
_refine_ls_shift/su_mean 0.000
_refine_ls_structure_factor_coef Fsqd
_refine_ls_weighting_details 'w=1/[\s^2^(Fo^2^)+(0.0380P)^2^+0.3437P] where P=(Fo^2^+2Fc^2^)/3'
_refine_ls_weighting_scheme calc
_refine_ls_wR_factor_gt 0.0586
_refine_ls_wR_factor_ref 0.0588
_reflns_Friedel_coverage 0.794
_reflns_Friedel_fraction_full 0.876
_reflns_Friedel_fraction_max 0.863
_reflns_number_gt 3365
_reflns_number_total 3392
_reflns_threshold_expression 'I > 2\s(I)'
_cod_data_source_file d0nj05800a3.cif
_cod_data_source_block zsj_05
_cod_depositor_comments 'Adding full bibliography for 7060210--7060213.cif.'
_cod_database_code 7060211
_shelx_shelxl_version_number 2018/3
_shelx_space_group_comment
;
The symmetry employed for this shelxl refinement is uniquely defined
by the following loop, which should always be used as a source of
symmetry information in preference to the above space-group names.
They are only intended as comments.
;
_reflns_odcompleteness_completeness 99.95
_reflns_odcompleteness_iscentric 1
_reflns_odcompleteness_theta 66.97
_olex2_refinement_description
;
1. Fixed Uiso
 At 1.2 times of:
  All C(H) groups, All C(H,H) groups
2.a Secondary CH2 refined with riding coordinates:
 C00E(H00A,H00B), C00F(H00C,H00E), C00O(H00F,H00G), C00P(H00I,H00K)
2.b Aromatic/amide H refined with riding coordinates:
 C00D(H00D), C00H(H00H), C00J(H00J), C00M(H00M), C00N(H00N), C00Q(H00Q),
 C00R(H00R), C00S(H00S)
;
_olex2_submission_special_instructions 'No special instructions were received'
_oxdiff_exptl_absorpt_empirical_details
;
Empirical correction (ABSPACK) includes:
- Absorption correction using spherical harmonics
- Frame scaling
;
_oxdiff_exptl_absorpt_empirical_full_max 1.242
_oxdiff_exptl_absorpt_empirical_full_min 0.688

loop_
_space_group_symop_operation_xyz
'x, y, z'
'-x, -y, z+1/2'
'x+1/2, -y, z'
'-x+1/2, y, z+1/2'

loop_
_atom_site_label
_atom_site_type_symbol
_atom_site_fract_x
_atom_site_fract_y
_atom_site_fract_z
_atom_site_U_iso_or_equiv
_atom_site_adp_type
_atom_site_occupancy
_atom_site_site_symmetry_order
_atom_site_calc_flag
_atom_site_refinement_flags_posn
_atom_site_refinement_flags_adp
_atom_site_refinement_flags_occupancy
_atom_site_disorder_assembly
_atom_site_disorder_group
S01 S 0.49021(5) 0.89039(3) 0.41149(4) 0.02420(12) Uani 1 1 d . . . . .
S02 S 0.26238(6) 0.71986(3) 0.67617(4) 0.02738(13) Uani 1 1 d . . . . .
O003 O 0.68179(17) 0.81396(9) 0.60372(11) 0.0264(3) Uani 1 1 d . . . . .
O004 O 0.16356(17) 0.71403(8) 0.44914(12) 0.0261(3) Uani 1 1 d . . . . .
O005 O 0.48819(19) 0.93626(10) 0.71209(12) 0.0309(4) Uani 1 1 d . . . . .
O006 O 0.02479(17) 0.88609(9) 0.45674(13) 0.0297(4) Uani 1 1 d . . . . .
C007 C 0.5268(2) 0.71079(12) 0.40635(18) 0.0242(4) Uani 1 1 d . . . . .
C008 C 0.4203(2) 0.78589(11) 0.42619(17) 0.0212(4) Uani 1 1 d . . . . .
C009 C 0.5272(2) 0.79590(13) 0.63525(16) 0.0229(4) Uani 1 1 d . . . . .
C00A C 0.1879(2) 0.87172(12) 0.44427(15) 0.0229(4) Uani 1 1 d . . . . .
C00B C 0.2559(2) 0.78707(11) 0.44202(15) 0.0203(4) Uani 1 1 d . . . . .
C00C C 0.4329(2) 0.85566(12) 0.68876(16) 0.0245(4) Uani 1 1 d . . . . .
C00D C 0.3006(2) 0.93448(12) 0.42964(17) 0.0261(4) Uani 1 1 d . . . . .
H00D H 0.278136 0.993248 0.429475 0.031 Uiso 1 1 calc R . . . .
C00E C -0.0043(2) 0.73140(15) 0.4753(2) 0.0297(5) Uani 1 1 d . . . . .
H00A H -0.011259 0.738555 0.543168 0.036 Uiso 1 1 calc R . . . .
H00B H -0.071920 0.682609 0.457894 0.036 Uiso 1 1 calc R . . . .
C00F C 0.7475(3) 0.89038(14) 0.64791(19) 0.0333(5) Uani 1 1 d . . . . .
H00C H 0.841319 0.910189 0.612230 0.040 Uiso 1 1 calc R . . . .
H00E H 0.784310 0.876124 0.711020 0.040 Uiso 1 1 calc R . . . .
C00G C 0.6314(2) 0.56538(13) 0.43622(19) 0.0337(5) Uani 1 1 d . . . . .
C00H C 0.5924(3) 0.70607(15) 0.31685(18) 0.0321(5) Uani 1 1 d . . . . .
H00H H 0.577742 0.752157 0.275776 0.039 Uiso 1 1 calc R . . . .
C00I C 0.5529(2) 0.64133(12) 0.47211(17) 0.0247(4) Uani 1 1 d . . . . .
C00J C 0.2859(3) 0.82340(13) 0.71576(17) 0.0277(4) Uani 1 1 d . . . . .
H00J H 0.208743 0.853414 0.750902 0.033 Uiso 1 1 calc R . . . .
C00K C 0.4487(3) 0.71951(12) 0.61945(16) 0.0232(4) Uani 1 1 d . . . . .
C00L C 0.5051(2) 0.64167(13) 0.56879(17) 0.0246(4) Uani 1 1 d . . . . .
C00M C 0.5814(3) 0.49055(14) 0.5822(2) 0.0426(7) Uani 1 1 d . . . . .
H00M H 0.582418 0.439979 0.617458 0.051 Uiso 1 1 calc R . . . .
C00N C 0.6430(3) 0.49097(14) 0.4937(2) 0.0428(6) Uani 1 1 d . . . . .
H00N H 0.693547 0.441747 0.470328 0.051 Uiso 1 1 calc R . . . .
C00O C -0.0675(2) 0.81110(13) 0.42777(19) 0.0291(4) Uani 1 1 d . . . . .
H00F H -0.059642 0.804340 0.359924 0.035 Uiso 1 1 calc R . . . .
H00G H -0.181669 0.819159 0.443758 0.035 Uiso 1 1 calc R . . . .
C00P C 0.6239(3) 0.96155(14) 0.65348(19) 0.0346(5) Uani 1 1 d . . . . .
H00I H 0.674650 1.012825 0.679436 0.042 Uiso 1 1 calc R . . . .
H00K H 0.584904 0.975196 0.590655 0.042 Uiso 1 1 calc R . . . .
C00Q C 0.5153(3) 0.56687(14) 0.6214(2) 0.0335(5) Uani 1 1 d . . . . .
H00Q H 0.478363 0.566700 0.683386 0.040 Uiso 1 1 calc R . . . .
C00R C 0.6954(3) 0.56437(16) 0.3436(2) 0.0438(7) Uani 1 1 d . . . . .
H00R H 0.748566 0.515251 0.321938 0.053 Uiso 1 1 calc R . . . .
C00S C 0.6809(3) 0.63355(18) 0.2858(2) 0.0425(6) Uani 1 1 d . . . . .
H00S H 0.728735 0.633126 0.226364 0.051 Uiso 1 1 calc R . . . .

loop_
_atom_site_aniso_label
_atom_site_aniso_U_11
_atom_site_aniso_U_22
_atom_site_aniso_U_33
_atom_site_aniso_U_23
_atom_site_aniso_U_13
_atom_site_aniso_U_12
S01 0.0194(2) 0.0207(2) 0.0325(3) 0.0018(2) -0.0013(2) -0.00305(15)
S02 0.0253(2) 0.0266(2) 0.0303(3) 0.0027(2) 0.0026(2) -0.00458(18)
O003 0.0220(6) 0.0212(6) 0.0359(9) -0.0032(6) 0.0018(6) -0.0033(5)
O004 0.0173(6) 0.0203(6) 0.0406(10) 0.0025(6) 0.0026(6) -0.0029(5)
O005 0.0354(8) 0.0232(7) 0.0341(10) -0.0068(6) 0.0038(6) -0.0039(6)
O006 0.0191(6) 0.0282(8) 0.0420(11) -0.0008(7) 0.0019(6) 0.0049(5)
C007 0.0167(8) 0.0241(9) 0.0319(13) -0.0038(9) -0.0005(8) -0.0009(6)
C008 0.0199(8) 0.0207(8) 0.0230(11) 0.0006(7) -0.0008(8) -0.0012(6)
C009 0.0220(9) 0.0219(9) 0.0248(12) 0.0019(8) -0.0012(8) -0.0001(7)
C00A 0.0202(9) 0.0229(9) 0.0255(12) 0.0007(7) -0.0011(7) 0.0036(7)
C00B 0.0197(8) 0.0187(8) 0.0225(13) 0.0002(7) -0.0015(7) -0.0020(7)
C00C 0.0292(9) 0.0231(9) 0.0211(11) -0.0004(8) -0.0004(8) -0.0010(7)
C00D 0.0257(9) 0.0198(8) 0.0328(12) -0.0005(8) -0.0039(9) 0.0022(7)
C00E 0.0178(9) 0.0322(11) 0.0391(15) 0.0047(10) 0.0022(8) -0.0028(7)
C00F 0.0275(10) 0.0290(10) 0.0434(16) -0.0059(9) -0.0019(9) -0.0082(9)
C00G 0.0223(9) 0.0247(9) 0.0540(17) -0.0115(10) -0.0064(9) 0.0034(7)
C00H 0.0251(10) 0.0365(11) 0.0347(14) -0.0063(9) 0.0030(8) 0.0015(9)
C00I 0.0170(8) 0.0184(8) 0.0385(13) -0.0041(8) -0.0040(8) 0.0014(7)
C00J 0.0292(10) 0.0277(10) 0.0262(11) 0.0018(8) 0.0021(8) 0.0016(8)
C00K 0.0226(9) 0.0233(9) 0.0238(12) 0.0034(8) -0.0019(8) -0.0008(7)
C00L 0.0188(9) 0.0172(9) 0.0377(14) 0.0006(8) -0.0063(8) -0.0020(7)
C00M 0.0368(12) 0.0181(10) 0.073(2) 0.0056(11) -0.0156(12) 0.0026(9)
C00N 0.0321(12) 0.0203(10) 0.076(2) -0.0087(11) -0.0096(12) 0.0078(8)
C00O 0.0179(8) 0.0340(10) 0.0354(13) 0.0009(10) 0.0005(9) -0.0002(7)
C00P 0.0365(11) 0.0243(10) 0.0430(15) -0.0047(9) 0.0034(10) -0.0071(9)
C00Q 0.0301(10) 0.0249(10) 0.0455(15) 0.0065(10) -0.0087(10) -0.0028(8)
C00R 0.0296(11) 0.0366(12) 0.065(2) -0.0241(12) 0.0024(12) 0.0079(9)
C00S 0.0318(12) 0.0515(15) 0.0441(16) -0.0195(12) 0.0086(11) 0.0059(10)

loop_
_atom_type_symbol
_atom_type_description
_atom_type_scat_dispersion_real
_atom_type_scat_dispersion_imag
_atom_type_scat_source
C C 0.0181 0.0091 'International Tables Vol C Tables 4.2.6.8 and 6.1.1.4'
H H 0.0000 0.0000 'International Tables Vol C Tables 4.2.6.8 and 6.1.1.4'
O O 0.0492 0.0322 'International Tables Vol C Tables 4.2.6.8 and 6.1.1.4'
S S 0.3331 0.5567 'International Tables Vol C Tables 4.2.6.8 and 6.1.1.4'

loop_
_geom_angle_atom_site_label_1
_geom_angle_atom_site_label_2
_geom_angle_atom_site_label_3
_geom_angle
_geom_angle_site_symmetry_1
_geom_angle_site_symmetry_3
_geom_angle_publ_flag
C00D S01 C008 93.21(9) . . ?
C00J S02 C00K 93.22(10) . . ?
C009 O003 C00F 111.72(17) . . ?
C00B O004 C00E 112.94(15) . . ?
C00C O005 C00P 111.35(16) . . ?
C00A O006 C00O 110.07(15) . . ?
C00H C007 C008 116.4(2) . . ?
C00H C007 C00I 119.85(19) . . ?
C00I C007 C008 123.5(2) . . ?
C007 C008 S01 121.23(14) . . ?
C00B C008 S01 109.46(13) . . ?
C00B C008 C007 128.47(17) . . ?
O003 C009 C00C 122.76(17) . . ?
C00K C009 O003 123.91(19) . . ?
C00K C009 C00C 113.33(18) . . ?
O006 C00A C00B 122.34(17) . . ?
C00D C00A O006 124.59(18) . . ?
C00D C00A C00B 113.04(18) . . ?
O004 C00B C00A 123.08(17) . . ?
C008 C00B O004 123.16(16) . . ?
C008 C00B C00A 113.64(16) . . ?
O005 C00C C009 122.86(18) . . ?
C00J C00C O005 124.13(19) . . ?
C00J C00C C009 112.99(18) . . ?
C00A C00D S01 110.63(14) . . ?
O004 C00E C00O 111.43(18) . . ?
O003 C00F C00P 112.05(19) . . ?
C00N C00G C00I 119.6(2) . . ?
C00R C00G C00I 120.3(2) . . ?
C00R C00G C00N 120.1(2) . . ?
C007 C00H C00S 122.0(2) . . ?
C00G C00I C007 116.8(2) . . ?
C00L C00I C007 125.36(18) . . ?
C00L C00I C00G 117.8(2) . . ?
C00C C00J S02 110.67(16) . . ?
C009 C00K S02 109.70(16) . . ?
C009 C00K C00L 129.8(2) . . ?
C00L C00K S02 120.35(15) . . ?
C00I C00L C00K 123.77(19) . . ?
C00Q C00L C00I 119.9(2) . . ?
C00Q C00L C00K 116.3(2) . . ?
C00N C00M C00Q 120.2(2) . . ?
C00M C00N C00G 120.9(2) . . ?
O006 C00O C00E 110.75(18) . . ?
O005 C00P C00F 110.51(19) . . ?
C00L C00Q C00M 120.9(3) . . ?
C00S C00R C00G 121.3(2) . . ?
C00R C00S C00H 119.3(3) . . ?

loop_
_geom_bond_atom_site_label_1
_geom_bond_atom_site_label_2
_geom_bond_distance
_geom_bond_site_symmetry_2
_geom_bond_publ_flag
S01 C008 1.7319(18) . ?
S01 C00D 1.717(2) . ?
S02 C00J 1.712(2) . ?
S02 C00K 1.725(2) . ?
O003 C009 1.372(2) . ?
O003 C00F 1.445(2) . ?
O004 C00B 1.366(2) . ?
O004 C00E 1.450(2) . ?
O005 C00C 1.371(2) . ?
O005 C00P 1.443(3) . ?
O006 C00A 1.366(2) . ?
O006 C00O 1.447(3) . ?
C007 C008 1.482(3) . ?
C007 C00H 1.380(3) . ?
C007 C00I 1.441(3) . ?
C008 C00B 1.366(3) . ?
C009 C00C 1.426(3) . ?
C009 C00K 1.367(3) . ?
C00A C00B 1.427(3) . ?
C00A C00D 1.358(3) . ?
C00C C00J 1.359(3) . ?
C00E C00O 1.501(3) . ?
C00F C00P 1.500(3) . ?
C00G C00I 1.436(3) . ?
C00G C00N 1.417(4) . ?
C00G C00R 1.414(4) . ?
C00H C00S 1.409(3) . ?
C00I C00L 1.426(3) . ?
C00K C00L 1.479(3) . ?
C00L C00Q 1.382(3) . ?
C00M C00N 1.353(4) . ?
C00M C00Q 1.415(3) . ?
C00R C00S 1.356(4) . ?
